data_1513252
loop_
_publ_author_name
'Yasuda, Nobuhiro'
'Murayama, Haruno'
'Fukuyama, Yoshimitsu'
'Kim, Jungeun'
'Kimura, Shigeru'
'Toriumi, Koshiro'
'Tanaka, Yoshihito'
'Moritomo, Yutaka'
'Kuroiwa, Yoshihiro'
'Kato, Kenichi'
'Tanaka, Hitoshi'
'Takata, Masaki'

_publ_section_title
;
 X-ray diffractometry for the structure determination of a submicrometre
 single powder grain
;
_journal_coeditor_code IA5038
_journal_issue 3
_journal_name_full 'Journal of Synchrotron Radiation'
_journal_page_first 352
_journal_page_last 357
_journal_paper_doi 10.1107/S090904950900675X
_journal_volume 16
_journal_year 2009
_chemical_formula_moiety 'Ba O3 Ti'
_chemical_formula_sum 'Ba O3 Ti'
_chemical_formula_weight 233.24
_chemical_name_systematic
; 
 ? 
;
_space_group_IT_number 99
_symmetry_cell_setting tetragonal
_symmetry_space_group_name_Hall 'P 4 -2'
_symmetry_space_group_name_H-M 'P 4 m m'
_atom_sites_solution_primary direct
_atom_sites_solution_secondary difmap
_audit_creation_method SHELXL-97
_cell_angle_alpha 90.00
_cell_angle_beta 90.00
_cell_angle_gamma 90.00
_cell_formula_units_Z 1
_cell_length_a 3.9905(13)
_cell_length_b 3.9905(13)
_cell_length_c 4.0412(14)
_cell_measurement_temperature 300(2)
_cell_volume 64.35(4)
_computing_cell_refinement 'Rapid Auto(Rigaku)'
_computing_data_collection 'Rapid Auto(Rigaku)'
_computing_data_reduction 'Rapid Auto(Rigaku)'
_computing_structure_refinement 'SHELXL-97 (Sheldrick, 1997)'
_computing_structure_solution 'SHELXS-97 (Sheldrick, 1990)'
_diffrn_ambient_temperature 300(2)
_diffrn_detector_area_resol_mean 29
_diffrn_measured_fraction_theta_full 1.000
_diffrn_measured_fraction_theta_max 1.000
_diffrn_measurement_device_type 'Rigaku Saturn 724'
_diffrn_measurement_method 'Oscillation Photograph'
_diffrn_radiation_monochromator 'Si(111) Channel Cut'
_diffrn_radiation_source 'synchrotron radiation SPring-8 BL40XU'
_diffrn_radiation_type Synchrotron
_diffrn_radiation_wavelength 0.83351
_diffrn_reflns_av_R_equivalents 0.0940
_diffrn_reflns_av_sigmaI/netI 0.0823
_diffrn_reflns_limit_h_max 4
_diffrn_reflns_limit_h_min -2
_diffrn_reflns_limit_k_max 4
_diffrn_reflns_limit_k_min -4
_diffrn_reflns_limit_l_max 4
_diffrn_reflns_limit_l_min -4
_diffrn_reflns_number 468
_diffrn_reflns_theta_full 29.26
_diffrn_reflns_theta_max 29.26
_diffrn_reflns_theta_min 5.92
_exptl_absorpt_coefficient_mu 18.037
_exptl_absorpt_correction_type none
_exptl_crystal_colour White
_exptl_crystal_density_diffrn 6.018
_exptl_crystal_density_meas ?
_exptl_crystal_density_method 'not measured'
_exptl_crystal_F_000 102
_exptl_crystal_size_max 0.0006
_exptl_crystal_size_mid 0.0006
_exptl_crystal_size_min 0.0003
_refine_diff_density_max 2.079
_refine_diff_density_min -1.980
_refine_diff_density_rms 0.570
_refine_ls_abs_structure_details 'Flack H D (1983), Acta Cryst. A39, 876-881'
_refine_ls_abs_structure_Flack 0.8(7)
_refine_ls_extinction_coef none
_refine_ls_extinction_method none
_refine_ls_goodness_of_fit_ref 1.168
_refine_ls_matrix_type full
_refine_ls_number_parameters 9
_refine_ls_number_reflns 88
_refine_ls_number_restraints 0
_refine_ls_restrained_S_all 1.168
_refine_ls_R_factor_all 0.0575
_refine_ls_R_factor_gt 0.0524
_refine_ls_shift/su_max <0.001
_refine_ls_shift/su_mean <0.001
_refine_ls_structure_factor_coef Fsqd
_refine_ls_weighting_details 'calc w=1/[\s^2^(Fo^2^)+(0.0473P)^2^+0.0000P] where P=(Fo^2^+2Fc^2^)/3'
_refine_ls_weighting_scheme calc
_refine_ls_wR_factor_gt 0.0994
_refine_ls_wR_factor_ref 0.1024
_reflns_number_gt 85
_reflns_number_total 88
_reflns_threshold_expression >2\s(I)
_cod_data_source_file ia5038sup1.cif
_cod_data_source_block I
_cod_depositor_comments
;
The following automatic conversions were performed:

'_symmetry_cell_setting' value 'Tetragonal' changed to 'tetragonal'
according to /home/saulius/struct/CIF-dictionaries/cif_core.dic
dictionary named 'cif_core.dic' version 2.4.2 from 2011-04-26.

Automatic conversion script
Id: cif_fix_values 1891 2012-01-12 08:04:46Z andrius 

The following automatic conversions were performed:

'_exptl_crystal_density_meas' value 'not measured' was changed to '?'
- the value is perceived as not measured.

Automatic conversion script
Id: cif_fix_values 3008 2015-01-20 13:52:24Z robertas 
;
_cod_database_code 1513252

loop_
_symmetry_equiv_pos_as_xyz
'x, y, z'
'-y, x, z'
'-x, -y, z'
'y, -x, z'
'-x, y, z'
'x, -y, z'
'-y, -x, z'
'y, x, z'

loop_
_atom_site_label
_atom_site_type_symbol
_atom_site_fract_x
_atom_site_fract_y
_atom_site_fract_z
_atom_site_U_iso_or_equiv
_atom_site_adp_type
_atom_site_occupancy
_atom_site_symmetry_multiplicity
_atom_site_calc_flag
_atom_site_refinement_flags
Ba1 Ba 0.0000 0.0000 0.0000 0.0073(10) Uani 1 8 d S
Ti1 Ti 0.5000 0.5000 0.476(5) 0.005(2) Uiso 1 8 d S
O1 O 0.5000 0.5000 0.043(13) 0.005(8) Uiso 1 8 d S
O2 O 0.0000 0.5000 0.533(13) 0.007(6) Uiso 1 4 d S

loop_
_atom_site_aniso_label
_atom_site_aniso_U_11
_atom_site_aniso_U_22
_atom_site_aniso_U_33
_atom_site_aniso_U_23
_atom_site_aniso_U_13
_atom_site_aniso_U_12
Ba1 0.0055(10) 0.0055(10) 0.0108(16) 0.000 0.000 0.000

loop_
_atom_type_symbol
_atom_type_description
_atom_type_scat_dispersion_real
_atom_type_scat_dispersion_imag
_atom_type_scat_source
Ba Ba -0.3244 2.2819 'International Tables Vol C Tables 4.2.6.8 and 6.1.1.4'
Ti Ti 0.2776 0.4457 'International Tables Vol C Tables 4.2.6.8 and 6.1.1.4'
O O 0.0106 0.0060 'International Tables Vol C Tables 4.2.6.8 and 6.1.1.4'

loop_
_geom_angle_atom_site_label_1
_geom_angle_atom_site_label_2
_geom_angle_atom_site_label_3
_geom_angle
_geom_angle_site_symmetry_1
_geom_angle_site_symmetry_3
O2 Ba1 O2 61.8(9) 2_554 1_544
O2 Ba1 O2 93.2(16) 2_554 2_654
O2 Ba1 O2 61.8(9) 1_544 2_654
O2 Ba1 O2 61.8(9) 2_554 1_554
O2 Ba1 O2 93.2(16) 1_544 1_554
O2 Ba1 O2 61.8(9) 2_654 1_554
O2 Ba1 O1 123.7(10) 2_554 .
O2 Ba1 O1 123.7(10) 1_544 .
O2 Ba1 O1 62.0(9) 2_654 .
O2 Ba1 O1 62.0(9) 1_554 .
O2 Ba1 O1 61.9(9) 2_554 1_445
O2 Ba1 O1 61.9(9) 1_544 1_445
O2 Ba1 O1 123.7(10) 2_654 1_445
O2 Ba1 O1 123.7(10) 1_554 1_445
O1 Ba1 O1 173(2) . 1_445
O2 Ba1 O1 62.0(9) 2_554 1_455
O2 Ba1 O1 123.7(10) 1_544 1_455
O2 Ba1 O1 123.7(10) 2_654 1_455
O2 Ba1 O1 62.0(9) 1_554 1_455
O1 Ba1 O1 89.78(13) . 1_455
O1 Ba1 O1 89.78(13) 1_445 1_455
O2 Ba1 O1 123.7(10) 2_554 1_545
O2 Ba1 O1 62.0(9) 1_544 1_545
O2 Ba1 O1 62.0(9) 2_654 1_545
O2 Ba1 O1 123.7(10) 1_554 1_545
O1 Ba1 O1 89.78(13) . 1_545
O1 Ba1 O1 89.78(13) 1_445 1_545
O1 Ba1 O1 173(2) 1_455 1_545
O2 Ba1 O2 176.2(15) 2_554 2_655
O2 Ba1 O2 120.27(12) 1_544 2_655
O2 Ba1 O2 90.60(11) 2_654 2_655
O2 Ba1 O2 120.27(12) 1_554 2_655
O1 Ba1 O2 58.3(9) . 2_655
O1 Ba1 O2 115.7(10) 1_445 2_655
O1 Ba1 O2 115.7(10) 1_455 2_655
O1 Ba1 O2 58.3(9) 1_545 2_655
O2 Ba1 O2 120.27(12) 2_554 .
O2 Ba1 O2 176.2(15) 1_544 .
O2 Ba1 O2 120.27(12) 2_654 .
O2 Ba1 O2 90.60(11) 1_554 .
O1 Ba1 O2 58.3(9) . .
O1 Ba1 O2 115.7(10) 1_445 .
O1 Ba1 O2 58.3(9) 1_455 .
O1 Ba1 O2 115.7(10) 1_545 .
O2 Ba1 O2 57.4(8) 2_655 .
O2 Ba1 O2 90.60(11) 2_554 2
O2 Ba1 O2 120.27(12) 1_544 2
O2 Ba1 O2 176.2(15) 2_654 2
O2 Ba1 O2 120.27(12) 1_554 2
O1 Ba1 O2 115.7(10) . 2
O1 Ba1 O2 58.3(9) 1_445 2
O1 Ba1 O2 58.3(9) 1_455 2
O1 Ba1 O2 115.7(10) 1_545 2
O2 Ba1 O2 85.6(14) 2_655 2
O2 Ba1 O2 57.4(8) . 2
O2 Ba1 O2 120.27(12) 2_554 1_545
O2 Ba1 O2 90.60(11) 1_544 1_545
O2 Ba1 O2 120.27(12) 2_654 1_545
O2 Ba1 O2 176.2(15) 1_554 1_545
O1 Ba1 O2 115.7(10) . 1_545
O1 Ba1 O2 58.3(9) 1_445 1_545
O1 Ba1 O2 115.7(10) 1_455 1_545
O1 Ba1 O2 58.3(9) 1_545 1_545
O2 Ba1 O2 57.4(8) 2_655 1_545
O2 Ba1 O2 85.6(14) . 1_545
O2 Ba1 O2 57.4(8) 2 1_545
O1 Ti1 O2 96.6(15) . 2_665
O1 Ti1 O2 96.6(15) . 1_655
O2 Ti1 O2 89.2(3) 2_665 1_655
O1 Ti1 O2 96.6(15) . 2_655
O2 Ti1 O2 167(3) 2_665 2_655
O2 Ti1 O2 89.2(3) 1_655 2_655
O1 Ti1 O2 96.6(15) . .
O2 Ti1 O2 89.2(3) 2_665 .
O2 Ti1 O2 167(3) 1_655 .
O2 Ti1 O2 89.2(4) 2_655 .
O1 Ti1 O1 180.000(14) . 1_556
O2 Ti1 O1 83.4(15) 2_665 1_556
O2 Ti1 O1 83.4(15) 1_655 1_556
O2 Ti1 O1 83.4(15) 2_655 1_556
O2 Ti1 O1 83.4(15) . 1_556
O1 Ti1 Ba1 55.7(3) . .
O2 Ti1 Ba1 130.2(10) 2_665 .
O2 Ti1 Ba1 130.2(10) 1_655 .
O2 Ti1 Ba1 59.0(11) 2_655 .
O2 Ti1 Ba1 59.0(11) . .
O1 Ti1 Ba1 124.3(3) 1_556 .
O1 Ti1 Ba1 55.7(3) . 1_655
O2 Ti1 Ba1 130.2(10) 2_665 1_655
O2 Ti1 Ba1 59.0(11) 1_655 1_655
O2 Ti1 Ba1 59.0(11) 2_655 1_655
O2 Ti1 Ba1 130.2(10) . 1_655
O1 Ti1 Ba1 124.3(3) 1_556 1_655
Ba1 Ti1 Ba1 71.5(3) . 1_655
O1 Ti1 Ba1 55.7(3) . 1_565
O2 Ti1 Ba1 59.0(11) 2_665 1_565
O2 Ti1 Ba1 130.2(10) 1_655 1_565
O2 Ti1 Ba1 130.2(10) 2_655 1_565
O2 Ti1 Ba1 59.0(11) . 1_565
O1 Ti1 Ba1 124.3(3) 1_556 1_565
Ba1 Ti1 Ba1 71.5(3) . 1_565
Ba1 Ti1 Ba1 111.5(6) 1_655 1_565
O1 Ti1 Ba1 55.7(3) . 1_665
O2 Ti1 Ba1 59.0(11) 2_665 1_665
O2 Ti1 Ba1 59.0(11) 1_655 1_665
O2 Ti1 Ba1 130.2(10) 2_655 1_665
O2 Ti1 Ba1 130.2(10) . 1_665
O1 Ti1 Ba1 124.3(3) 1_556 1_665
Ba1 Ti1 Ba1 111.5(6) . 1_665
Ba1 Ti1 Ba1 71.5(3) 1_655 1_665
Ba1 Ti1 Ba1 71.5(3) 1_565 1_665
O1 Ti1 Ba1 126.9(3) . 1_666
O2 Ti1 Ba1 50.9(10) 2_665 1_666
O2 Ti1 Ba1 50.9(10) 1_655 1_666
O2 Ti1 Ba1 119.5(12) 2_655 1_666
O2 Ti1 Ba1 119.5(12) . 1_666
O1 Ti1 Ba1 53.1(3) 1_556 1_666
Ba1 Ti1 Ba1 177.4(6) . 1_666
Ba1 Ti1 Ba1 109.76(3) 1_655 1_666
Ba1 Ti1 Ba1 109.76(3) 1_565 1_666
Ba1 Ti1 Ba1 71.17(3) 1_665 1_666
O1 Ti1 Ba1 126.9(3) . 1_556
O2 Ti1 Ba1 119.5(12) 2_665 1_556
O2 Ti1 Ba1 119.5(12) 1_655 1_556
O2 Ti1 Ba1 50.9(10) 2_655 1_556
O2 Ti1 Ba1 50.9(10) . 1_556
O1 Ti1 Ba1 53.1(3) 1_556 1_556
Ba1 Ti1 Ba1 71.17(3) . 1_556
Ba1 Ti1 Ba1 109.76(3) 1_655 1_556
Ba1 Ti1 Ba1 109.76(3) 1_565 1_556
Ba1 Ti1 Ba1 177.4(6) 1_665 1_556
Ba1 Ti1 Ba1 106.2(6) 1_666 1_556
Ti1 O1 Ti1 180.000(5) . 1_554
Ti1 O1 Ba1 93.5(10) . .
Ti1 O1 Ba1 86.5(10) 1_554 .
Ti1 O1 Ba1 93.5(10) . 1_665
Ti1 O1 Ba1 86.5(10) 1_554 1_665
Ba1 O1 Ba1 173(2) . 1_665
Ti1 O1 Ba1 93.5(10) . 1_655
Ti1 O1 Ba1 86.5(10) 1_554 1_655
Ba1 O1 Ba1 89.78(13) . 1_655
Ba1 O1 Ba1 89.78(13) 1_665 1_655
Ti1 O1 Ba1 93.5(10) . 1_565
Ti1 O1 Ba1 86.5(10) 1_554 1_565
Ba1 O1 Ba1 89.78(13) . 1_565
Ba1 O1 Ba1 89.78(13) 1_665 1_565
Ba1 O1 Ba1 173(2) 1_655 1_565
Ti1 O2 Ti1 167(3) 1_455 .
Ti1 O2 Ba1 94.5(10) 1_455 1_566
Ti1 O2 Ba1 94.5(10) . 1_566
Ti1 O2 Ba1 94.5(10) 1_455 1_556
Ti1 O2 Ba1 94.5(10) . 1_556
Ba1 O2 Ba1 93.2(16) 1_566 1_556
Ti1 O2 Ba1 85.2(11) 1_455 .
Ti1 O2 Ba1 85.2(11) . .
Ba1 O2 Ba1 176.2(15) 1_566 .
Ba1 O2 Ba1 90.60(11) 1_556 .
Ti1 O2 Ba1 85.2(11) 1_455 1_565
Ti1 O2 Ba1 85.2(11) . 1_565
Ba1 O2 Ba1 90.60(11) 1_566 1_565
Ba1 O2 Ba1 176.2(15) 1_556 1_565
Ba1 O2 Ba1 85.6(14) . 1_565

loop_
_geom_bond_atom_site_label_1
_geom_bond_atom_site_label_2
_geom_bond_distance
_geom_bond_site_symmetry_2
Ba1 O2 2.75(4) 2_554
Ba1 O2 2.75(4) 1_544
Ba1 O2 2.75(4) 2_654
Ba1 O2 2.75(4) 1_554
Ba1 O1 2.827(3) .
Ba1 O1 2.827(3) 1_445
Ba1 O1 2.827(3) 1_455
Ba1 O1 2.827(3) 1_545
Ba1 O2 2.94(4) 2_655
Ba1 O2 2.94(4) .
Ba1 O2 2.94(4) 2
Ba1 O2 2.94(4) 1_545
Ti1 O1 1.75(5) .
Ti1 O2 2.009(6) 2_665
Ti1 O2 2.009(6) 1_655
Ti1 O2 2.009(6) 2_655
Ti1 O2 2.009(6) .
Ti1 O1 2.29(5) 1_556
Ti1 Ba1 3.414(12) 1_655
Ti1 Ba1 3.414(12) 1_565
Ti1 Ba1 3.414(12) 1_665
Ti1 Ba1 3.529(13) 1_666
Ti1 Ba1 3.529(13) 1_556
O1 Ti1 2.29(5) 1_554
O1 Ba1 2.827(3) 1_665
O1 Ba1 2.827(3) 1_655
O1 Ba1 2.827(3) 1_565
O2 Ti1 2.009(6) 1_455
O2 Ba1 2.75(4) 1_566
O2 Ba1 2.75(4) 1_556
O2 Ba1 2.94(4) 1_565

loop_
_geom_torsion_atom_site_label_1
_geom_torsion_atom_site_label_2
_geom_torsion_atom_site_label_3
_geom_torsion_atom_site_label_4
_geom_torsion
_geom_torsion_site_symmetry_1
_geom_torsion_site_symmetry_4
O2 Ba1 Ti1 O1 -61.5(15) 2_554 .
O2 Ba1 Ti1 O1 61.5(15) 1_544 .
O2 Ba1 Ti1 O1 30.9(5) 2_654 .
O2 Ba1 Ti1 O1 -30.9(5) 1_554 .
O1 Ba1 Ti1 O1 180.000(3) 1_445 .
O1 Ba1 Ti1 O1 -92.9(9) 1_455 .
O1 Ba1 Ti1 O1 92.9(8) 1_545 .
O2 Ba1 Ti1 O1 124.9(12) 2_655 .
O2 Ba1 Ti1 O1 -124.9(12) . .
O2 Ba1 Ti1 O1 -151.3(4) 2 .
O2 Ba1 Ti1 O1 151.3(4) 1_545 .
O2 Ba1 Ti1 O2 5.3(12) 2_554 2_665
O2 Ba1 Ti1 O2 128(3) 1_544 2_665
O2 Ba1 Ti1 O2 98(2) 2_654 2_665
O2 Ba1 Ti1 O2 35.9(12) 1_554 2_665
O1 Ba1 Ti1 O2 66.9(15) . 2_665
O1 Ba1 Ti1 O2 -113.1(15) 1_445 2_665
O1 Ba1 Ti1 O2 -26.1(17) 1_455 2_665
O1 Ba1 Ti1 O2 159.8(18) 1_545 2_665
O2 Ba1 Ti1 O2 -168(3) 2_655 2_665
O2 Ba1 Ti1 O2 -58.1(5) . 2_665
O2 Ba1 Ti1 O2 -84.4(12) 2 2_665
O2 Ba1 Ti1 O2 -141.9(19) 1_545 2_665
O2 Ba1 Ti1 O2 -128(3) 2_554 1_655
O2 Ba1 Ti1 O2 -5.3(12) 1_544 1_655
O2 Ba1 Ti1 O2 -35.9(11) 2_654 1_655
O2 Ba1 Ti1 O2 -98(2) 1_554 1_655
O1 Ba1 Ti1 O2 -66.9(15) . 1_655
O1 Ba1 Ti1 O2 113.1(15) 1_445 1_655
O1 Ba1 Ti1 O2 -159.8(18) 1_455 1_655
O1 Ba1 Ti1 O2 26.1(17) 1_545 1_655
O2 Ba1 Ti1 O2 58.1(5) 2_655 1_655
O2 Ba1 Ti1 O2 168(3) . 1_655
O2 Ba1 Ti1 O2 141.9(19) 2 1_655
O2 Ba1 Ti1 O2 84.4(12) 1_545 1_655
O2 Ba1 Ti1 O2 174(3) 2_554 2_655
O2 Ba1 Ti1 O2 -63.4(8) 1_544 2_655
O2 Ba1 Ti1 O2 -94.0(7) 2_654 2_655
O2 Ba1 Ti1 O2 -155.9(16) 1_554 2_655
O1 Ba1 Ti1 O2 -124.9(12) . 2_655
O1 Ba1 Ti1 O2 55.1(12) 1_445 2_655
O1 Ba1 Ti1 O2 142.1(15) 1_455 2_655
O1 Ba1 Ti1 O2 -32.0(14) 1_545 2_655
O2 Ba1 Ti1 O2 110(2) . 2_655
O2 Ba1 Ti1 O2 83.8(16) 2 2_655
O2 Ba1 Ti1 O2 26.3(8) 1_545 2_655
O2 Ba1 Ti1 O2 63.4(8) 2_554 .
O2 Ba1 Ti1 O2 -174(3) 1_544 .
O2 Ba1 Ti1 O2 155.9(16) 2_654 .
O2 Ba1 Ti1 O2 94.0(7) 1_554 .
O1 Ba1 Ti1 O2 124.9(12) . .
O1 Ba1 Ti1 O2 -55.1(12) 1_445 .
O1 Ba1 Ti1 O2 32.0(14) 1_455 .
O1 Ba1 Ti1 O2 -142.1(15) 1_545 .
O2 Ba1 Ti1 O2 -110(2) 2_655 .
O2 Ba1 Ti1 O2 -26.3(8) 2 .
O2 Ba1 Ti1 O2 -83.8(16) 1_545 .
O2 Ba1 Ti1 O1 118.5(15) 2_554 1_556
O2 Ba1 Ti1 O1 -118.5(15) 1_544 1_556
O2 Ba1 Ti1 O1 -149.1(5) 2_654 1_556
O2 Ba1 Ti1 O1 149.1(5) 1_554 1_556
O1 Ba1 Ti1 O1 180.000(2) . 1_556
O1 Ba1 Ti1 O1 0.000(2) 1_445 1_556
O1 Ba1 Ti1 O1 87.1(8) 1_455 1_556
O1 Ba1 Ti1 O1 -87.1(9) 1_545 1_556
O2 Ba1 Ti1 O1 -55.1(12) 2_655 1_556
O2 Ba1 Ti1 O1 55.1(12) . 1_556
O2 Ba1 Ti1 O1 28.7(4) 2 1_556
O2 Ba1 Ti1 O1 -28.7(4) 1_545 1_556
O2 Ba1 Ti1 Ba1 -122.1(15) 2_554 1_655
O2 Ba1 Ti1 Ba1 0.9(16) 1_544 1_655
O2 Ba1 Ti1 Ba1 -29.7(6) 2_654 1_655
O2 Ba1 Ti1 Ba1 -91.6(5) 1_554 1_655
O1 Ba1 Ti1 Ba1 -60.62(19) . 1_655
O1 Ba1 Ti1 Ba1 119.38(19) 1_445 1_655
O1 Ba1 Ti1 Ba1 -153.5(9) 1_455 1_655
O1 Ba1 Ti1 Ba1 32.3(9) 1_545 1_655
O2 Ba1 Ti1 Ba1 64.3(12) 2_655 1_655
O2 Ba1 Ti1 Ba1 174.4(12) . 1_655
O2 Ba1 Ti1 Ba1 148.1(4) 2 1_655
O2 Ba1 Ti1 Ba1 90.7(5) 1_545 1_655
O2 Ba1 Ti1 Ba1 -0.9(16) 2_554 1_565
O2 Ba1 Ti1 Ba1 122.1(15) 1_544 1_565
O2 Ba1 Ti1 Ba1 91.6(5) 2_654 1_565
O2 Ba1 Ti1 Ba1 29.7(6) 1_554 1_565
O1 Ba1 Ti1 Ba1 60.62(19) . 1_565
O1 Ba1 Ti1 Ba1 -119.38(19) 1_445 1_565
O1 Ba1 Ti1 Ba1 -32.3(9) 1_455 1_565
O1 Ba1 Ti1 Ba1 153.5(9) 1_545 1_565
O2 Ba1 Ti1 Ba1 -174.4(12) 2_655 1_565
O2 Ba1 Ti1 Ba1 -64.3(12) . 1_565
O2 Ba1 Ti1 Ba1 -90.7(5) 2 1_565
O2 Ba1 Ti1 Ba1 -148.1(4) 1_545 1_565
O2 Ba1 Ti1 Ba1 -61.5(15) 2_554 1_665
O2 Ba1 Ti1 Ba1 61.5(15) 1_544 1_665
O2 Ba1 Ti1 Ba1 30.9(5) 2_654 1_665
O2 Ba1 Ti1 Ba1 -30.9(5) 1_554 1_665
O1 Ba1 Ti1 Ba1 0.000(1) . 1_665
O1 Ba1 Ti1 Ba1 180.0 1_445 1_665
O1 Ba1 Ti1 Ba1 -92.9(9) 1_455 1_665
O1 Ba1 Ti1 Ba1 92.9(9) 1_545 1_665
O2 Ba1 Ti1 Ba1 124.9(12) 2_655 1_665
O2 Ba1 Ti1 Ba1 -124.9(12) . 1_665
O2 Ba1 Ti1 Ba1 -151.3(4) 2 1_665
O2 Ba1 Ti1 Ba1 151.3(4) 1_545 1_665
O2 Ba1 Ti1 Ba1 118.5(15) 2_554 1_666
O2 Ba1 Ti1 Ba1 -118.5(15) 1_544 1_666
O2 Ba1 Ti1 Ba1 -149.1(5) 2_654 1_666
O2 Ba1 Ti1 Ba1 149.1(5) 1_554 1_666
O1 Ba1 Ti1 Ba1 180.0 . 1_666
O1 Ba1 Ti1 Ba1 0.0 1_445 1_666
O1 Ba1 Ti1 Ba1 87.1(9) 1_455 1_666
O1 Ba1 Ti1 Ba1 -87.1(9) 1_545 1_666
O2 Ba1 Ti1 Ba1 -55.1(12) 2_655 1_666
O2 Ba1 Ti1 Ba1 55.1(12) . 1_666
O2 Ba1 Ti1 Ba1 28.7(4) 2 1_666
O2 Ba1 Ti1 Ba1 -28.7(4) 1_545 1_666
O2 Ba1 Ti1 Ba1 118.5(15) 2_554 1_556
O2 Ba1 Ti1 Ba1 -118.5(15) 1_544 1_556
O2 Ba1 Ti1 Ba1 -149.1(5) 2_654 1_556
O2 Ba1 Ti1 Ba1 149.1(5) 1_554 1_556
O1 Ba1 Ti1 Ba1 180.0 . 1_556
O1 Ba1 Ti1 Ba1 0.0 1_445 1_556
O1 Ba1 Ti1 Ba1 87.1(9) 1_455 1_556
O1 Ba1 Ti1 Ba1 -87.1(9) 1_545 1_556
O2 Ba1 Ti1 Ba1 -55.1(12) 2_655 1_556
O2 Ba1 Ti1 Ba1 55.1(12) . 1_556
O2 Ba1 Ti1 Ba1 28.7(4) 2 1_556
O2 Ba1 Ti1 Ba1 -28.7(4) 1_545 1_556
O2 Ti1 O1 Ti1 -56(100) 2_665 1_554
O2 Ti1 O1 Ti1 -146(100) 1_655 1_554
O2 Ti1 O1 Ti1 124(100) 2_655 1_554
O2 Ti1 O1 Ti1 34(100) . 1_554
O1 Ti1 O1 Ti1 0.0 1_556 1_554
Ba1 Ti1 O1 Ti1 79(100) . 1_554
Ba1 Ti1 O1 Ti1 169(100) 1_655 1_554
Ba1 Ti1 O1 Ti1 -11(100) 1_565 1_554
Ba1 Ti1 O1 Ti1 -101(100) 1_665 1_554
Ba1 Ti1 O1 Ti1 -101(100) 1_666 1_554
Ba1 Ti1 O1 Ti1 79(100) 1_556 1_554
O2 Ti1 O1 Ba1 -135.000(4) 2_665 .
O2 Ti1 O1 Ba1 135.000(1) 1_655 .
O2 Ti1 O1 Ba1 45.000(3) 2_655 .
O2 Ti1 O1 Ba1 -45.000(1) . .
O1 Ti1 O1 Ba1 138(100) 1_556 .
Ba1 Ti1 O1 Ba1 90.0 1_655 .
Ba1 Ti1 O1 Ba1 -90.000(3) 1_565 .
Ba1 Ti1 O1 Ba1 180.000(3) 1_665 .
Ba1 Ti1 O1 Ba1 180.0 1_666 .
Ba1 Ti1 O1 Ba1 0.000(3) 1_556 .
O2 Ti1 O1 Ba1 45.000(4) 2_665 1_665
O2 Ti1 O1 Ba1 -45.000(1) 1_655 1_665
O2 Ti1 O1 Ba1 -135.000(3) 2_655 1_665
O2 Ti1 O1 Ba1 135.000(1) . 1_665
O1 Ti1 O1 Ba1 -42(100) 1_556 1_665
Ba1 Ti1 O1 Ba1 180.0 . 1_665
Ba1 Ti1 O1 Ba1 -90.0 1_655 1_665
Ba1 Ti1 O1 Ba1 90.000(3) 1_565 1_665
Ba1 Ti1 O1 Ba1 0.000(1) 1_666 1_665
Ba1 Ti1 O1 Ba1 180.000(2) 1_556 1_665
O2 Ti1 O1 Ba1 135.000(4) 2_665 1_655
O2 Ti1 O1 Ba1 45.000(1) 1_655 1_655
O2 Ti1 O1 Ba1 -45.000(3) 2_655 1_655
O2 Ti1 O1 Ba1 -135.000(2) . 1_655
O1 Ti1 O1 Ba1 48(100) 1_556 1_655
Ba1 Ti1 O1 Ba1 -90.0 . 1_655
Ba1 Ti1 O1 Ba1 180.000(3) 1_565 1_655
Ba1 Ti1 O1 Ba1 90.000(3) 1_665 1_655
Ba1 Ti1 O1 Ba1 90.0 1_666 1_655
Ba1 Ti1 O1 Ba1 -90.000(3) 1_556 1_655
O2 Ti1 O1 Ba1 -45.000(4) 2_665 1_565
O2 Ti1 O1 Ba1 -135.0 1_655 1_565
O2 Ti1 O1 Ba1 135.000(3) 2_655 1_565
O2 Ti1 O1 Ba1 45.000(1) . 1_565
O1 Ti1 O1 Ba1 -132(100) 1_556 1_565
Ba1 Ti1 O1 Ba1 90.0 . 1_565
Ba1 Ti1 O1 Ba1 180.0 1_655 1_565
Ba1 Ti1 O1 Ba1 -90.000(3) 1_665 1_565
Ba1 Ti1 O1 Ba1 -90.000(1) 1_666 1_565
Ba1 Ti1 O1 Ba1 90.000(2) 1_556 1_565
O2 Ba1 O1 Ti1 141.9(10) 2_554 .
O2 Ba1 O1 Ti1 -141.9(10) 1_544 .
O2 Ba1 O1 Ti1 -144.4(8) 2_654 .
O2 Ba1 O1 Ti1 144.4(8) 1_554 .
O1 Ba1 O1 Ti1 0.000(10) 1_445 .
O1 Ba1 O1 Ti1 86.5(10) 1_455 .
O1 Ba1 O1 Ti1 -86.5(10) 1_545 .
O2 Ba1 O1 Ti1 -34.4(7) 2_655 .
O2 Ba1 O1 Ti1 34.4(7) . .
O2 Ba1 O1 Ti1 32.2(7) 2 .
O2 Ba1 O1 Ti1 -32.2(7) 1_545 .
O2 Ba1 O1 Ti1 -38.1(10) 2_554 1_554
O2 Ba1 O1 Ti1 38.1(10) 1_544 1_554
O2 Ba1 O1 Ti1 35.6(8) 2_654 1_554
O2 Ba1 O1 Ti1 -35.6(8) 1_554 1_554
O1 Ba1 O1 Ti1 180.000(10) 1_445 1_554
O1 Ba1 O1 Ti1 -93.5(10) 1_455 1_554
O1 Ba1 O1 Ti1 93.5(10) 1_545 1_554
O2 Ba1 O1 Ti1 145.6(7) 2_655 1_554
O2 Ba1 O1 Ti1 -145.6(7) . 1_554
O2 Ba1 O1 Ti1 -147.8(7) 2 1_554
O2 Ba1 O1 Ti1 147.8(7) 1_545 1_554
O2 Ba1 O1 Ba1 -38.1(10) 2_554 1_665
O2 Ba1 O1 Ba1 38.1(10) 1_544 1_665
O2 Ba1 O1 Ba1 35.6(8) 2_654 1_665
O2 Ba1 O1 Ba1 -35.6(8) 1_554 1_665
O1 Ba1 O1 Ba1 180.000(10) 1_445 1_665
O1 Ba1 O1 Ba1 -93.5(10) 1_455 1_665
O1 Ba1 O1 Ba1 93.5(10) 1_545 1_665
O2 Ba1 O1 Ba1 145.6(7) 2_655 1_665
O2 Ba1 O1 Ba1 -145.6(7) . 1_665
O2 Ba1 O1 Ba1 -147.8(7) 2 1_665
O2 Ba1 O1 Ba1 147.8(7) 1_545 1_665
O2 Ba1 O1 Ba1 -124.6(10) 2_554 1_655
O2 Ba1 O1 Ba1 -48.3(18) 1_544 1_655
O2 Ba1 O1 Ba1 -50.9(11) 2_654 1_655
O2 Ba1 O1 Ba1 -122.1(14) 1_554 1_655
O1 Ba1 O1 Ba1 93.5(10) 1_445 1_655
O1 Ba1 O1 Ba1 180.0 1_455 1_655
O1 Ba1 O1 Ba1 7(2) 1_545 1_655
O2 Ba1 O1 Ba1 59.2(10) 2_655 1_655
O2 Ba1 O1 Ba1 127.9(15) . 1_655
O2 Ba1 O1 Ba1 125.8(9) 2 1_655
O2 Ba1 O1 Ba1 61.3(15) 1_545 1_655
O2 Ba1 O1 Ba1 48.3(18) 2_554 1_565
O2 Ba1 O1 Ba1 124.6(10) 1_544 1_565
O2 Ba1 O1 Ba1 122.1(14) 2_654 1_565
O2 Ba1 O1 Ba1 50.9(11) 1_554 1_565
O1 Ba1 O1 Ba1 -93.5(10) 1_445 1_565
O1 Ba1 O1 Ba1 -7(2) 1_455 1_565
O1 Ba1 O1 Ba1 180.0 1_545 1_565
O2 Ba1 O1 Ba1 -127.9(15) 2_655 1_565
O2 Ba1 O1 Ba1 -59.2(10) . 1_565
O2 Ba1 O1 Ba1 -61.3(15) 2 1_565
O2 Ba1 O1 Ba1 -125.8(9) 1_545 1_565
O1 Ti1 O2 Ti1 0.000(16) . 1_455
O2 Ti1 O2 Ti1 96.6(14) 2_665 1_455
O2 Ti1 O2 Ti1 180.000(2) 1_655 1_455
O2 Ti1 O2 Ti1 -96.6(14) 2_655 1_455
O1 Ti1 O2 Ti1 180.000(14) 1_556 1_455
Ba1 Ti1 O2 Ti1 -43.0(6) . 1_455
Ba1 Ti1 O2 Ti1 -49.9(11) 1_655 1_455
Ba1 Ti1 O2 Ti1 43.0(6) 1_565 1_455
Ba1 Ti1 O2 Ti1 49.9(11) 1_665 1_455
Ba1 Ti1 O2 Ti1 139.5(6) 1_666 1_455
Ba1 Ti1 O2 Ti1 -133.2(9) 1_556 1_455
O1 Ti1 O2 Ba1 -133.2(9) . 1_566
O2 Ti1 O2 Ba1 -37(2) 2_665 1_566
O2 Ti1 O2 Ba1 46.8(9) 1_655 1_566
O2 Ti1 O2 Ba1 130.2(7) 2_655 1_566
O1 Ti1 O2 Ba1 46.8(9) 1_556 1_566
Ba1 Ti1 O2 Ba1 -176.2(15) . 1_566
Ba1 Ti1 O2 Ba1 176.9(7) 1_655 1_566
Ba1 Ti1 O2 Ba1 -90.2(3) 1_565 1_566
Ba1 Ti1 O2 Ba1 -83.3(18) 1_665 1_566
Ba1 Ti1 O2 Ba1 6.3(14) 1_666 1_566
Ba1 Ti1 O2 Ba1 93.6(18) 1_556 1_566
O1 Ti1 O2 Ba1 133.2(9) . 1_556
O2 Ti1 O2 Ba1 -130.2(7) 2_665 1_556
O2 Ti1 O2 Ba1 -46.8(9) 1_655 1_556
O2 Ti1 O2 Ba1 37(2) 2_655 1_556
O1 Ti1 O2 Ba1 -46.8(9) 1_556 1_556
Ba1 Ti1 O2 Ba1 90.2(3) . 1_556
Ba1 Ti1 O2 Ba1 83.3(18) 1_655 1_556
Ba1 Ti1 O2 Ba1 176.2(15) 1_565 1_556
Ba1 Ti1 O2 Ba1 -176.9(7) 1_665 1_556
Ba1 Ti1 O2 Ba1 -87.3(6) 1_666 1_556
O1 Ti1 O2 Ba1 43.0(6) . .
O2 Ti1 O2 Ba1 139.6(9) 2_665 .
O2 Ti1 O2 Ba1 -137.0(6) 1_655 .
O2 Ti1 O2 Ba1 -54(2) 2_655 .
O1 Ti1 O2 Ba1 -137.0(6) 1_556 .
Ba1 Ti1 O2 Ba1 -6.9(16) 1_655 .
Ba1 Ti1 O2 Ba1 86.0(13) 1_565 .
Ba1 Ti1 O2 Ba1 92.9(8) 1_665 .
Ba1 Ti1 O2 Ba1 -177.5(5) 1_666 .
Ba1 Ti1 O2 Ba1 -90.2(3) 1_556 .
O1 Ti1 O2 Ba1 -43.0(6) . 1_565
O2 Ti1 O2 Ba1 54(2) 2_665 1_565
O2 Ti1 O2 Ba1 137.0(6) 1_655 1_565
O2 Ti1 O2 Ba1 -139.6(9) 2_655 1_565
O1 Ti1 O2 Ba1 137.0(6) 1_556 1_565
Ba1 Ti1 O2 Ba1 -86.0(13) . 1_565
Ba1 Ti1 O2 Ba1 -92.9(8) 1_655 1_565
Ba1 Ti1 O2 Ba1 6.9(16) 1_665 1_565
Ba1 Ti1 O2 Ba1 96.5(12) 1_666 1_565
Ba1 Ti1 O2 Ba1 -176.2(15) 1_556 1_565
O2 Ba1 O2 Ti1 28(2) 2_554 1_455
O2 Ba1 O2 Ti1 -94.5(10) 1_544 1_455
O2 Ba1 O2 Ti1 142.8(5) 2_654 1_455
O2 Ba1 O2 Ti1 85.5(10) 1_554 1_455
O1 Ba1 O2 Ti1 141.5(14) . 1_455
O1 Ba1 O2 Ti1 -42.9(14) 1_445 1_455
O1 Ba1 O2 Ti1 29.5(10) 1_455 1_455
O1 Ba1 O2 Ti1 -146.1(9) 1_545 1_455
O2 Ba1 O2 Ti1 -148.2(7) 2_655 1_455
O2 Ba1 O2 Ti1 -40.8(13) 2 1_455
O2 Ba1 O2 Ti1 -94.5(10) 1_545 1_455
O2 Ba1 O2 Ti1 -142.8(5) 2_554 .
O2 Ba1 O2 Ti1 94.5(10) 1_544 .
O2 Ba1 O2 Ti1 -28(2) 2_654 .
O2 Ba1 O2 Ti1 -85.5(10) 1_554 .
O1 Ba1 O2 Ti1 -29.5(10) . .
O1 Ba1 O2 Ti1 146.1(9) 1_445 .
O1 Ba1 O2 Ti1 -141.5(14) 1_455 .
O1 Ba1 O2 Ti1 42.9(14) 1_545 .
O2 Ba1 O2 Ti1 40.8(13) 2_655 .
O2 Ba1 O2 Ti1 148.2(7) 2 .
O2 Ba1 O2 Ti1 94.5(10) 1_545 .
O2 Ba1 O2 Ba1 -57.3(11) 2_554 1_566
O2 Ba1 O2 Ba1 180.00(6) 1_544 1_566
O2 Ba1 O2 Ba1 57.3(11) 2_654 1_566
O2 Ba1 O2 Ba1 0.0 1_554 1_566
O1 Ba1 O2 Ba1 56.0(7) . 1_566
O1 Ba1 O2 Ba1 -128.4(7) 1_445 1_566
O1 Ba1 O2 Ba1 -56.0(7) 1_455 1_566
O1 Ba1 O2 Ba1 128.4(7) 1_545 1_566
O2 Ba1 O2 Ba1 126.3(3) 2_655 1_566
O2 Ba1 O2 Ba1 -126.3(3) 2 1_566
O2 Ba1 O2 Ba1 180.0 1_545 1_566
O2 Ba1 O2 Ba1 122.7(11) 2_554 1_556
O2 Ba1 O2 Ba1 0.00(6) 1_544 1_556
O2 Ba1 O2 Ba1 -122.7(11) 2_654 1_556
O2 Ba1 O2 Ba1 180.0 1_554 1_556
O1 Ba1 O2 Ba1 -124.0(7) . 1_556
O1 Ba1 O2 Ba1 51.6(7) 1_445 1_556
O1 Ba1 O2 Ba1 124.0(7) 1_455 1_556
O1 Ba1 O2 Ba1 -51.6(7) 1_545 1_556
O2 Ba1 O2 Ba1 -53.7(3) 2_655 1_556
O2 Ba1 O2 Ba1 53.7(3) 2 1_556
O2 Ba1 O2 Ba1 0.0 1_545 1_556
O2 Ba1 O2 Ba1 -57.3(11) 2_554 1_565
O2 Ba1 O2 Ba1 180.00(6) 1_544 1_565
O2 Ba1 O2 Ba1 57.3(11) 2_654 1_565
O2 Ba1 O2 Ba1 0.0 1_554 1_565
O1 Ba1 O2 Ba1 56.0(7) . 1_565
O1 Ba1 O2 Ba1 -128.4(7) 1_445 1_565
O1 Ba1 O2 Ba1 -56.0(7) 1_455 1_565
O1 Ba1 O2 Ba1 128.4(7) 1_545 1_565
O2 Ba1 O2 Ba1 126.3(3) 2_655 1_565
O2 Ba1 O2 Ba1 -126.3(3) 2 1_565
O2 Ba1 O2 Ba1 180.0 1_545 1_565
